data_4344073
loop_
_publ_author_name
'Ouyang, Zhenwu'
'Du, Jingzhen'
'Wang, Lei'
'Kneebone, Jared L.'
'Neidig, Michael L.'
'Deng, Liang'

_publ_section_title
;
 Linear and T-Shaped Iron(I) Complexes Supported by N-Heterocyclic Carbene
 Ligands: Synthesis and Structure Characterization.
;
_journal_issue 17
_journal_name_full 'Inorganic chemistry'
_journal_page_first 8808
_journal_page_last 8816
_journal_paper_doi 10.1021/acs.inorgchem.5b01522
_journal_volume 54
_journal_year 2015
_chemical_absolute_configuration rmad
_chemical_formula_moiety 'C46 H60 Fe N4 O, C24 H20 B, C4 H10 O'
_chemical_formula_sum 'C74 H90 B Fe N4 O2'
_chemical_formula_weight 1134.15
_chemical_name_systematic
;
 ?
;
_space_group_crystal_system monoclinic
_space_group_IT_number 4
_space_group_name_Hall 'P 2yb'
_space_group_name_H-M_alt 'P 1 21 1'
_symmetry_space_group_name_Hall 'P 2yb'
_symmetry_space_group_name_H-M 'P 1 21 1'
_atom_sites_solution_hydrogens geom
_audit_creation_date 2015-06-03
_audit_creation_method
;
Olex2 1.2
(compiled 2015.01.26 svn.r3150 for OlexSys, GUI svn.r4998)
;
_cell_angle_alpha 90
_cell_angle_beta 91.873(2)
_cell_angle_gamma 90
_cell_formula_units_Z 2
_cell_length_a 13.0956(15)
_cell_length_b 18.1551(19)
_cell_length_c 13.6087(15)
_cell_measurement_reflns_used 2768
_cell_measurement_temperature 130
_cell_measurement_theta_max 20.39
_cell_measurement_theta_min 2.24
_cell_volume 3233.8(6)
_computing_cell_refinement 'SAINT v7.68A (Bruker, 2009)'
_computing_data_reduction 'SAINT v7.68A (Bruker, 2009)'
_computing_molecular_graphics 'Olex2 (Dolomanov et al., 2009)'
_computing_publication_material 'Olex2 (Dolomanov et al., 2009)'
_computing_structure_refinement 'XL (Sheldrick, 2008)'
_diffrn_ambient_temperature 130
_diffrn_measured_fraction_theta_full 1.000
_diffrn_measured_fraction_theta_max 0.995
_diffrn_measurement_device_type 'Bruker APEX-II CCD'
_diffrn_measurement_method '\f and \w scans'
_diffrn_radiation_monochromator graphite
_diffrn_radiation_type MoK\a
_diffrn_radiation_wavelength 0.71073
_diffrn_reflns_av_R_equivalents 0.0656
_diffrn_reflns_av_unetI/netI 0.1586
_diffrn_reflns_laue_measured_fraction_full 1.000
_diffrn_reflns_laue_measured_fraction_max 0.995
_diffrn_reflns_limit_h_max 18
_diffrn_reflns_limit_h_min -18
_diffrn_reflns_limit_k_max 25
_diffrn_reflns_limit_k_min -26
_diffrn_reflns_limit_l_max 16
_diffrn_reflns_limit_l_min -19
_diffrn_reflns_number 32992
_diffrn_reflns_point_group_measured_fraction_full 1.000
_diffrn_reflns_point_group_measured_fraction_max 0.995
_diffrn_reflns_theta_full 26.000
_diffrn_reflns_theta_max 30.645
_diffrn_reflns_theta_min 1.497
_diffrn_standards_number 0
_exptl_absorpt_coefficient_mu 0.281
_exptl_absorpt_correction_T_max 0.7461
_exptl_absorpt_correction_T_min 0.6754
_exptl_absorpt_correction_type multi-scan
_exptl_absorpt_process_details
;
SADABS-2008/1 (Bruker,2008) was used for absorption correction.
wR2(int) was 0.0697 before and 0.0588 after correction.
The Ratio of minimum to maximum transmission is 0.9052.
The \l/2 correction factor is 0.0015.
;
_exptl_crystal_colour purple
_exptl_crystal_colour_primary red
_exptl_crystal_density_diffrn 1.165
_exptl_crystal_description block
_exptl_crystal_F_000 1218
_exptl_crystal_size_max 0.2
_exptl_crystal_size_mid 0.05
_exptl_crystal_size_min 0.03
_refine_diff_density_max 0.742
_refine_diff_density_min -0.384
_refine_diff_density_rms 0.061
_refine_ls_abs_structure_details
;
 Refined as a perfect inversion twin.
;
_refine_ls_extinction_method none
_refine_ls_goodness_of_fit_ref 0.993
_refine_ls_hydrogen_treatment constr
_refine_ls_matrix_type full
_refine_ls_number_parameters 753
_refine_ls_number_reflns 19485
_refine_ls_number_restraints 1
_refine_ls_restrained_S_all 0.993
_refine_ls_R_factor_all 0.1497
_refine_ls_R_factor_gt 0.0727
_refine_ls_shift/su_max 0.043
_refine_ls_shift/su_mean 0.001
_refine_ls_structure_factor_coef Fsqd
_refine_ls_weighting_details 'w=1/[\s^2^(Fo^2^)+(0.0382P)^2^] where P=(Fo^2^+2Fc^2^)/3'
_refine_ls_weighting_scheme calc
_refine_ls_wR_factor_gt 0.1173
_refine_ls_wR_factor_ref 0.1427
_reflns_Friedel_coverage 0.944
_reflns_friedel_fraction_full 1.000
_reflns_friedel_fraction_max 0.995
_reflns_number_gt 10606
_reflns_number_total 19485
_reflns_threshold_expression 'I > 2\s(I)'
_cod_data_source_file ic5b01522_si_002.cif
_cod_data_source_block 5+Et2O
_cod_depositor_comments 'Adding full bibliography for 4344069--4344073.cif.'
_cod_database_code 4344073
_shelxl_version_number 2014-3
_shelx_space_group_comment
;
The symmetry employed for this shelxl refinement is uniquely defined
by the following loop, which should always be used as a source of
symmetry information in preference to the above space-group names.
They are only intended as comments.
;
_shelx_estimated_absorpt_t_max 0.992
_shelx_estimated_absorpt_t_min 0.946
_olex2_refinement_description
;
1. Fixed Uiso
 At 1.2 times of:
  All C(H) groups, All C(H,H) groups
 At 1.5 times of:
  All C(H,H,H) groups
2.a Secondary CH2 refined with riding coordinates:
 C3(H3A,H3B), C4(H4A,H4B), C23(H23A,H23B), C24(H24A,H24B), C43(H43A,H43B),
 C44(H44A,H44B), C45(H45A,H45B), C46(H46A,H46B), C71(H71A,H71B), C73(H73A,H73B)
2.b Aromatic/amide H refined with riding coordinates:
 C7(H7), C9(H9), C16(H16), C18(H18), C27(H27), C29(H29), C36(H36), C38(H38),
 C48(H48), C49(H49), C50(H50), C51(H51), C52(H52), C54(H54), C55(H55), C56(H56),
  C57(H57), C58(H58), C60(H60), C61(H61), C62(H62), C63(H63), C64(H64),
 C66(H66), C67(H67), C68(H68), C69(H69), C70(H70)
2.c Idealised Me refined as rotating group:
 C11(H11A,H11B,H11C), C12(H12A,H12B,H12C), C13(H13A,H13B,H13C), C20(H20A,H20B,
 H20C), C21(H21A,H21B,H21C), C22(H22A,H22B,H22C), C31(H31A,H31B,H31C), C32(H32A,
 H32B,H32C), C33(H33A,H33B,H33C), C40(H40A,H40B,H40C), C41(H41A,H41B,H41C),
 C42(H42A,H42B,H42C), C72(H72A,H72B,H72C), C74(H74A,H74B,H74C)
;
_olex2_submission_special_instructions 'No special instructions were received'

loop_
_space_group_symop_operation_xyz
'x, y, z'
'-x, y+1/2, -z'

loop_
_atom_site_label
_atom_site_type_symbol
_atom_site_fract_x
_atom_site_fract_y
_atom_site_fract_z
_atom_site_U_iso_or_equiv
_atom_site_adp_type
_atom_site_occupancy
_atom_site_site_symmetry_order
_atom_site_calc_flag
_atom_site_refinement_flags_posn
Fe1 Fe 0.30188(5) -0.74507(3) 0.16858(5) 0.02350(16) Uani 1 1 d .
O1 O 0.2061(3) -0.8344(2) 0.2119(3) 0.0395(9) Uani 1 1 d .
N1 N 0.4255(3) -0.8686(2) 0.0923(3) 0.0260(9) Uani 1 1 d .
N2 N 0.3957(3) -0.7868(2) -0.0214(3) 0.0281(10) Uani 1 1 d .
N3 N 0.1522(3) -0.6385(2) 0.2523(3) 0.0278(9) Uani 1 1 d .
N4 N 0.3078(3) -0.6124(2) 0.2982(3) 0.0267(9) Uani 1 1 d .
C1 C 0.3779(4) -0.8035(2) 0.0731(3) 0.0239(10) Uani 1 1 d .
C2 C 0.2500(4) -0.6621(2) 0.2484(3) 0.0220(10) Uani 1 1 d .
C3 C 0.4902(5) -0.8932(3) 0.0117(4) 0.0387(14) Uani 1 1 d .
H3A H 0.4776 -0.9456 -0.0047 0.046 Uiso 1 1 calc R
H3B H 0.5636 -0.8863 0.0289 0.046 Uiso 1 1 calc R
C4 C 0.4558(5) -0.8431(3) -0.0720(4) 0.0401(15) Uani 1 1 d .
H4A H 0.5150 -0.8208 -0.1044 0.048 Uiso 1 1 calc R
H4B H 0.4133 -0.8700 -0.1216 0.048 Uiso 1 1 calc R
C5 C 0.4427(4) -0.8967(2) 0.1897(3) 0.0229(10) Uani 1 1 d .
C6 C 0.3999(4) -0.9644(2) 0.2150(4) 0.0276(11) Uani 1 1 d .
C7 C 0.4210(4) -0.9914(3) 0.3092(4) 0.0354(13) Uani 1 1 d .
H7 H 0.3921 -1.0371 0.3277 0.042 Uiso 1 1 calc R
C8 C 0.4826(4) -0.9540(3) 0.3767(4) 0.0327(12) Uani 1 1 d .
C9 C 0.5221(4) -0.8870(3) 0.3490(4) 0.0295(11) Uani 1 1 d .
H9 H 0.5620 -0.8597 0.3958 0.035 Uiso 1 1 calc R
C10 C 0.5060(4) -0.8580(2) 0.2560(4) 0.0251(11) Uani 1 1 d .
C11 C 0.5584(4) -0.7881(3) 0.2290(4) 0.0333(12) Uani 1 1 d .
H11A H 0.5117 -0.7465 0.2373 0.050 Uiso 1 1 calc GR
H11B H 0.5783 -0.7907 0.1603 0.050 Uiso 1 1 calc GR
H11C H 0.6194 -0.7813 0.2716 0.050 Uiso 1 1 calc GR
C12 C 0.5080(6) -0.9862(3) 0.4767(4) 0.0541(18) Uani 1 1 d .
H12A H 0.4606 -0.9668 0.5245 0.081 Uiso 1 1 calc GR
H12B H 0.5781 -0.9728 0.4969 0.081 Uiso 1 1 calc GR
H12C H 0.5019 -1.0400 0.4737 0.081 Uiso 1 1 calc GR
C13 C 0.3344(4) -1.0073(3) 0.1440(4) 0.0384(13) Uani 1 1 d .
H13A H 0.3775 -1.0397 0.1052 0.058 Uiso 1 1 calc GR
H13B H 0.2969 -0.9734 0.1000 0.058 Uiso 1 1 calc GR
H13C H 0.2858 -1.0372 0.1801 0.058 Uiso 1 1 calc GR
C14 C 0.3642(4) -0.7200(2) -0.0688(3) 0.0265(11) Uani 1 1 d .
C15 C 0.4266(4) -0.6580(3) -0.0563(4) 0.0290(12) Uani 1 1 d .
C16 C 0.3968(4) -0.5938(3) -0.1051(4) 0.0339(12) Uani 1 1 d .
H16 H 0.4371 -0.5507 -0.0960 0.041 Uiso 1 1 calc R
C17 C 0.3111(4) -0.5905(3) -0.1661(4) 0.0371(13) Uani 1 1 d .
C18 C 0.2525(4) -0.6536(3) -0.1773(4) 0.0353(13) Uani 1 1 d .
H18 H 0.1936 -0.6522 -0.2198 0.042 Uiso 1 1 calc R
C19 C 0.2769(4) -0.7184(3) -0.1287(4) 0.0313(12) Uani 1 1 d .
C20 C 0.2095(5) -0.7852(3) -0.1401(5) 0.0506(16) Uani 1 1 d .
H20A H 0.2494 -0.8263 -0.1655 0.076 Uiso 1 1 calc GR
H20B H 0.1525 -0.7742 -0.1861 0.076 Uiso 1 1 calc GR
H20C H 0.1829 -0.7987 -0.0761 0.076 Uiso 1 1 calc GR
C21 C 0.2835(5) -0.5201(3) -0.2185(5) 0.0487(16) Uani 1 1 d .
H21A H 0.2358 -0.4920 -0.1792 0.073 Uiso 1 1 calc GR
H21B H 0.2513 -0.5316 -0.2827 0.073 Uiso 1 1 calc GR
H21C H 0.3455 -0.4910 -0.2277 0.073 Uiso 1 1 calc GR
C22 C 0.5232(4) -0.6613(3) 0.0048(4) 0.0428(14) Uani 1 1 d .
H22A H 0.5080 -0.6771 0.0716 0.064 Uiso 1 1 calc GR
H22B H 0.5549 -0.6124 0.0071 0.064 Uiso 1 1 calc GR
H22C H 0.5702 -0.6965 -0.0243 0.064 Uiso 1 1 calc GR
C23 C 0.1439(4) -0.5640(3) 0.2955(4) 0.0335(13) Uani 1 1 d .
H23A H 0.0883 -0.5616 0.3430 0.040 Uiso 1 1 calc R
H23B H 0.1320 -0.5262 0.2440 0.040 Uiso 1 1 calc R
C24 C 0.2474(4) -0.5546(3) 0.3464(4) 0.0366(14) Uani 1 1 d .
H24A H 0.2758 -0.5049 0.3347 0.044 Uiso 1 1 calc R
H24B H 0.2441 -0.5632 0.4180 0.044 Uiso 1 1 calc R
C25 C 0.0653(4) -0.6718(2) 0.2059(4) 0.0234(10) Uani 1 1 d .
C26 C -0.0086(4) -0.7036(3) 0.2642(4) 0.0297(12) Uani 1 1 d .
C27 C -0.0949(4) -0.7332(3) 0.2185(4) 0.0304(12) Uani 1 1 d .
H27 H -0.1457 -0.7544 0.2579 0.036 Uiso 1 1 calc R
C28 C -0.1100(4) -0.7331(3) 0.1175(4) 0.0323(12) Uani 1 1 d .
C29 C -0.0350(4) -0.7018(3) 0.0614(4) 0.0301(11) Uani 1 1 d .
H29 H -0.0435 -0.7021 -0.0082 0.036 Uiso 1 1 calc R
C30 C 0.0519(4) -0.6703(3) 0.1039(4) 0.0275(11) Uani 1 1 d .
C31 C 0.1312(4) -0.6361(3) 0.0411(4) 0.0406(14) Uani 1 1 d .
H31A H 0.1905 -0.6688 0.0386 0.061 Uiso 1 1 calc GR
H31B H 0.1524 -0.5886 0.0693 0.061 Uiso 1 1 calc GR
H31C H 0.1025 -0.6285 -0.0255 0.061 Uiso 1 1 calc GR
C32 C -0.2058(4) -0.7637(3) 0.0695(4) 0.0459(16) Uani 1 1 d .
H32A H -0.2291 -0.8062 0.1071 0.069 Uiso 1 1 calc GR
H32B H -0.1918 -0.7792 0.0022 0.069 Uiso 1 1 calc GR
H32C H -0.2590 -0.7257 0.0676 0.069 Uiso 1 1 calc GR
C33 C 0.0028(4) -0.7065(3) 0.3749(4) 0.0426(14) Uani 1 1 d .
H33A H -0.0281 -0.6624 0.4031 0.064 Uiso 1 1 calc GR
H33B H 0.0755 -0.7084 0.3943 0.064 Uiso 1 1 calc GR
H33C H -0.0315 -0.7505 0.3992 0.064 Uiso 1 1 calc GR
C34 C 0.4123(4) -0.6245(3) 0.3299(3) 0.0247(11) Uani 1 1 d .
C35 C 0.4888(4) -0.5844(3) 0.2853(4) 0.0253(11) Uani 1 1 d .
C36 C 0.5873(4) -0.5938(3) 0.3217(4) 0.0296(12) Uani 1 1 d .
H36 H 0.6407 -0.5673 0.2919 0.036 Uiso 1 1 calc R
C37 C 0.6120(4) -0.6398(3) 0.3994(4) 0.0313(12) Uani 1 1 d .
C38 C 0.5344(4) -0.6794(3) 0.4415(4) 0.0318(12) Uani 1 1 d .
H38 H 0.5505 -0.7118 0.4944 0.038 Uiso 1 1 calc R
C39 C 0.4341(4) -0.6728(3) 0.4083(4) 0.0281(11) Uani 1 1 d .
C40 C 0.3507(4) -0.7151(3) 0.4562(4) 0.0417(14) Uani 1 1 d .
H40A H 0.3805 -0.7565 0.4934 0.062 Uiso 1 1 calc GR
H40B H 0.3025 -0.7338 0.4056 0.062 Uiso 1 1 calc GR
H40C H 0.3147 -0.6826 0.5010 0.062 Uiso 1 1 calc GR
C41 C 0.7205(4) -0.6464(3) 0.4391(5) 0.0482(16) Uani 1 1 d .
H41A H 0.7552 -0.6862 0.4047 0.072 Uiso 1 1 calc GR
H41B H 0.7202 -0.6575 0.5096 0.072 Uiso 1 1 calc GR
H41C H 0.7566 -0.5999 0.4288 0.072 Uiso 1 1 calc GR
C42 C 0.4650(4) -0.5319(3) 0.2028(4) 0.0379(13) Uani 1 1 d .
H42A H 0.4268 -0.4898 0.2277 0.057 Uiso 1 1 calc GR
H42B H 0.4238 -0.5570 0.1516 0.057 Uiso 1 1 calc GR
H42C H 0.5288 -0.5146 0.1752 0.057 Uiso 1 1 calc GR
C43 C 0.1928(5) -0.8583(3) 0.3111(4) 0.0396(14) Uani 1 1 d .
H43A H 0.1576 -0.8200 0.3492 0.048 Uiso 1 1 calc R
H43B H 0.2596 -0.8692 0.3440 0.048 Uiso 1 1 calc R
C44 C 0.1282(5) -0.9272(3) 0.3020(4) 0.0413(15) Uani 1 1 d .
H44A H 0.0879 -0.9351 0.3615 0.050 Uiso 1 1 calc R
H44B H 0.1707 -0.9713 0.2905 0.050 Uiso 1 1 calc R
C45 C 0.0596(4) -0.9097(3) 0.2131(5) 0.0468(16) Uani 1 1 d .
H45A H -0.0015 -0.8818 0.2324 0.056 Uiso 1 1 calc R
H45B H 0.0373 -0.9554 0.1788 0.056 Uiso 1 1 calc R
C46 C 0.1267(4) -0.8632(3) 0.1483(4) 0.0355(13) Uani 1 1 d .
H46A H 0.1558 -0.8938 0.0959 0.043 Uiso 1 1 calc R
H46B H 0.0866 -0.8227 0.1173 0.043 Uiso 1 1 calc R
C47 C 0.8206(4) -0.8531(2) 0.8015(3) 0.0242(10) Uani 1 1 d .
C48 C 0.7505(4) -0.8948(2) 0.8520(3) 0.0267(11) Uani 1 1 d .
H48 H 0.6812 -0.8948 0.8291 0.032 Uiso 1 1 calc R
C49 C 0.7771(4) -0.9363(3) 0.9344(4) 0.0354(13) Uani 1 1 d .
H49 H 0.7264 -0.9640 0.9663 0.043 Uiso 1 1 calc R
C50 C 0.8762(4) -0.9374(3) 0.9699(4) 0.0357(13) Uani 1 1 d .
H50 H 0.8948 -0.9659 1.0262 0.043 Uiso 1 1 calc R
C51 C 0.9486(4) -0.8964(3) 0.9225(4) 0.0371(13) Uani 1 1 d .
H51 H 1.0176 -0.8963 0.9465 0.045 Uiso 1 1 calc R
C52 C 0.9208(4) -0.8556(3) 0.8405(4) 0.0304(12) Uani 1 1 d .
H52 H 0.9718 -0.8278 0.8091 0.036 Uiso 1 1 calc R
C53 C 0.8622(4) -0.7296(2) 0.7054(3) 0.0267(11) Uani 1 1 d .
C54 C 0.8637(4) -0.6840(3) 0.7883(4) 0.0317(12) Uani 1 1 d .
H54 H 0.8209 -0.6964 0.8409 0.038 Uiso 1 1 calc R
C55 C 0.9244(4) -0.6219(3) 0.7975(4) 0.0359(14) Uani 1 1 d .
H55 H 0.9230 -0.5930 0.8555 0.043 Uiso 1 1 calc R
C56 C 0.9872(4) -0.6019(3) 0.7220(4) 0.0345(13) Uani 1 1 d .
H56 H 1.0290 -0.5593 0.7276 0.041 Uiso 1 1 calc R
C57 C 0.9880(4) -0.6448(3) 0.6394(4) 0.0368(13) Uani 1 1 d .
H57 H 1.0303 -0.6318 0.5868 0.044 Uiso 1 1 calc R
C58 C 0.9270(4) -0.7074(3) 0.6322(4) 0.0330(12) Uani 1 1 d .
H58 H 0.9299 -0.7365 0.5743 0.040 Uiso 1 1 calc R
C59 C 0.8201(4) -0.8525(2) 0.6026(3) 0.0251(11) Uani 1 1 d .
C60 C 0.9016(4) -0.9018(3) 0.6016(4) 0.0301(12) Uani 1 1 d .
H60 H 0.9405 -0.9101 0.6608 0.036 Uiso 1 1 calc R
C61 C 0.9283(4) -0.9394(3) 0.5171(4) 0.0364(13) Uani 1 1 d .
H61 H 0.9845 -0.9725 0.5196 0.044 Uiso 1 1 calc R
C62 C 0.8743(4) -0.9291(3) 0.4306(4) 0.0361(13) Uani 1 1 d .
H62 H 0.8919 -0.9554 0.3732 0.043 Uiso 1 1 calc R
C63 C 0.7940(4) -0.8802(3) 0.4277(4) 0.0406(14) Uani 1 1 d .
H63 H 0.7564 -0.8714 0.3679 0.049 Uiso 1 1 calc R
C64 C 0.7685(4) -0.8437(3) 0.5132(4) 0.0346(13) Uani 1 1 d .
H64 H 0.7122 -0.8107 0.5101 0.042 Uiso 1 1 calc R
C65 C 0.6702(4) -0.7847(3) 0.6960(3) 0.0259(11) Uani 1 1 d .
C66 C 0.6291(4) -0.7157(3) 0.7159(4) 0.0343(13) Uani 1 1 d .
H66 H 0.6743 -0.6762 0.7317 0.041 Uiso 1 1 calc R
C67 C 0.5243(4) -0.7025(3) 0.7133(4) 0.0392(14) Uani 1 1 d .
H67 H 0.4996 -0.6543 0.7262 0.047 Uiso 1 1 calc R
C68 C 0.4560(4) -0.7584(3) 0.6923(3) 0.0387(15) Uani 1 1 d .
H68 H 0.3844 -0.7498 0.6921 0.046 Uiso 1 1 calc R
C69 C 0.4942(4) -0.8272(3) 0.6715(4) 0.0373(13) Uani 1 1 d .
H69 H 0.4485 -0.8666 0.6568 0.045 Uiso 1 1 calc R
C70 C 0.5989(4) -0.8395(3) 0.6720(4) 0.0299(12) Uani 1 1 d .
H70 H 0.6229 -0.8872 0.6552 0.036 Uiso 1 1 calc R
B2JH B 0.7919(4) -0.8045(3) 0.7012(4) 0.0259(12) Uani 1 1 d .
O2 O 0.2203(4) -0.9726(3) -0.2519(4) 0.0784(16) Uani 1 1 d .
C71 C 0.1661(7) -0.9519(6) -0.3355(8) 0.106(3) Uani 1 1 d .
H71A H 0.1069 -0.9217 -0.3171 0.127 Uiso 1 1 calc R
H71B H 0.1398 -0.9965 -0.3698 0.127 Uiso 1 1 calc R
C72 C 0.2287(8) -0.9102(7) -0.4015(8) 0.128(4) Uani 1 1 d .
H72A H 0.1857 -0.8749 -0.4385 0.192 Uiso 1 1 calc GR
H72B H 0.2610 -0.9439 -0.4474 0.192 Uiso 1 1 calc GR
H72C H 0.2816 -0.8835 -0.3633 0.192 Uiso 1 1 calc GR
C73 C 0.1578(7) -1.0182(5) -0.1871(8) 0.097(3) Uani 1 1 d .
H73A H 0.0940 -0.9919 -0.1719 0.117 Uiso 1 1 calc R
H73B H 0.1394 -1.0652 -0.2201 0.117 Uiso 1 1 calc R
C74 C 0.2178(9) -1.0324(7) -0.0970(7) 0.126(4) Uani 1 1 d .
H74A H 0.2747 -1.0653 -0.1113 0.190 Uiso 1 1 calc GR
H74B H 0.1744 -1.0556 -0.0486 0.190 Uiso 1 1 calc GR
H74C H 0.2447 -0.9858 -0.0706 0.190 Uiso 1 1 calc GR

loop_
_atom_site_aniso_label
_atom_site_aniso_U_11
_atom_site_aniso_U_22
_atom_site_aniso_U_33
_atom_site_aniso_U_23
_atom_site_aniso_U_13
_atom_site_aniso_U_12
Fe1 0.0246(4) 0.0231(3) 0.0229(3) -0.0005(3) 0.0023(3) 0.0007(3)
O1 0.042(2) 0.044(2) 0.033(2) 0.0010(18) 0.0028(18) -0.0207(18)
N1 0.034(3) 0.025(2) 0.019(2) -0.0011(17) 0.0029(17) 0.0077(18)
N2 0.033(3) 0.029(2) 0.021(2) 0.0018(18) 0.0029(18) 0.0083(19)
N3 0.023(2) 0.033(2) 0.027(2) -0.0067(19) -0.0011(18) 0.0036(18)
N4 0.022(2) 0.027(2) 0.030(2) -0.0065(18) -0.0021(18) 0.0034(17)
C1 0.026(3) 0.024(2) 0.022(3) 0.001(2) 0.000(2) -0.001(2)
C2 0.021(3) 0.025(3) 0.020(2) 0.001(2) 0.0007(19) 0.000(2)
C3 0.057(4) 0.036(3) 0.024(3) 0.003(2) 0.005(3) 0.019(3)
C4 0.048(4) 0.043(3) 0.029(3) 0.000(3) 0.011(3) 0.019(3)
C5 0.027(3) 0.019(2) 0.022(3) -0.0013(19) 0.002(2) 0.008(2)
C6 0.031(3) 0.022(2) 0.030(3) -0.003(2) 0.005(2) 0.003(2)
C7 0.045(4) 0.025(3) 0.036(3) 0.006(2) 0.005(3) 0.002(2)
C8 0.047(4) 0.028(3) 0.023(3) -0.002(2) 0.006(2) 0.003(2)
C9 0.035(3) 0.027(3) 0.026(3) -0.001(2) -0.001(2) 0.000(2)
C10 0.028(3) 0.022(2) 0.026(3) 0.000(2) 0.004(2) 0.005(2)
C11 0.037(3) 0.032(3) 0.031(3) 0.003(2) 0.002(2) -0.006(2)
C12 0.078(5) 0.049(4) 0.035(4) 0.014(3) -0.004(3) 0.004(3)
C13 0.045(4) 0.031(3) 0.038(3) 0.001(2) -0.001(3) -0.003(3)
C14 0.027(3) 0.030(3) 0.023(3) 0.005(2) 0.007(2) 0.009(2)
C15 0.029(3) 0.035(3) 0.023(3) 0.003(2) 0.004(2) 0.005(2)
C16 0.033(3) 0.033(3) 0.035(3) 0.007(2) 0.007(2) 0.000(2)
C17 0.032(3) 0.048(3) 0.032(3) 0.016(3) 0.009(2) 0.014(3)
C18 0.026(3) 0.052(3) 0.028(3) 0.011(3) 0.003(2) 0.007(3)
C19 0.033(3) 0.040(3) 0.021(3) 0.006(2) 0.005(2) 0.005(2)
C20 0.049(4) 0.051(4) 0.051(4) 0.002(3) -0.013(3) -0.009(3)
C21 0.042(4) 0.050(4) 0.054(4) 0.023(3) 0.001(3) 0.011(3)
C22 0.040(4) 0.044(3) 0.044(4) 0.006(3) -0.007(3) -0.002(3)
C23 0.027(3) 0.030(3) 0.044(4) -0.011(2) -0.003(3) 0.008(2)
C24 0.027(3) 0.030(3) 0.052(4) -0.020(3) -0.003(3) 0.003(2)
C25 0.019(3) 0.023(2) 0.028(3) -0.005(2) 0.002(2) 0.0045(19)
C26 0.030(3) 0.037(3) 0.023(3) -0.004(2) 0.006(2) 0.005(2)
C27 0.024(3) 0.034(3) 0.034(3) -0.004(2) 0.007(2) -0.001(2)
C28 0.026(3) 0.035(3) 0.036(3) -0.006(2) -0.001(2) 0.001(2)
C29 0.029(3) 0.038(3) 0.024(3) -0.005(2) -0.003(2) 0.002(2)
C30 0.028(3) 0.029(3) 0.026(3) -0.004(2) 0.003(2) 0.000(2)
C31 0.036(3) 0.057(4) 0.029(3) 0.006(3) 0.003(2) -0.003(3)
C32 0.027(3) 0.059(4) 0.051(4) -0.013(3) -0.006(3) -0.005(3)
C33 0.038(4) 0.061(4) 0.030(3) -0.002(3) 0.004(3) -0.001(3)
C34 0.018(3) 0.027(3) 0.029(3) -0.005(2) 0.000(2) 0.0025(19)
C35 0.024(3) 0.024(3) 0.028(3) -0.004(2) 0.000(2) 0.002(2)
C36 0.022(3) 0.032(3) 0.035(3) -0.001(2) 0.001(2) -0.006(2)
C37 0.025(3) 0.033(3) 0.036(3) -0.006(2) -0.004(2) -0.001(2)
C38 0.036(3) 0.034(3) 0.025(3) 0.001(2) -0.004(2) 0.004(2)
C39 0.031(3) 0.028(3) 0.025(3) -0.004(2) 0.000(2) -0.003(2)
C40 0.045(4) 0.049(3) 0.031(3) 0.005(3) 0.002(3) -0.009(3)
C41 0.031(3) 0.055(4) 0.058(4) 0.014(3) -0.010(3) -0.005(3)
C42 0.038(3) 0.035(3) 0.041(3) 0.010(3) 0.006(3) 0.002(3)
C43 0.045(4) 0.043(3) 0.032(3) -0.005(2) 0.013(3) -0.014(3)
C44 0.040(4) 0.045(3) 0.039(4) 0.008(3) 0.010(3) -0.007(3)
C45 0.034(4) 0.039(3) 0.068(5) 0.014(3) 0.001(3) -0.007(3)
C46 0.037(3) 0.028(3) 0.040(3) 0.001(2) -0.009(3) -0.003(2)
C47 0.027(3) 0.022(2) 0.024(3) -0.0047(19) 0.000(2) 0.003(2)
C48 0.029(3) 0.026(2) 0.025(3) -0.006(2) -0.004(2) -0.003(2)
C49 0.043(4) 0.034(3) 0.030(3) 0.003(2) 0.001(3) -0.005(3)
C50 0.046(4) 0.033(3) 0.028(3) 0.002(2) -0.008(3) 0.002(3)
C51 0.035(3) 0.043(3) 0.033(3) -0.002(3) -0.009(2) 0.003(3)
C52 0.025(3) 0.034(3) 0.033(3) -0.001(2) 0.001(2) 0.001(2)
C53 0.028(3) 0.026(3) 0.026(3) 0.001(2) -0.004(2) 0.003(2)
C54 0.037(3) 0.029(3) 0.029(3) -0.002(2) 0.000(2) -0.002(2)
C55 0.049(4) 0.025(3) 0.034(3) -0.005(2) -0.002(3) 0.003(2)
C56 0.032(3) 0.021(3) 0.050(4) 0.004(2) -0.004(3) -0.003(2)
C57 0.045(4) 0.031(3) 0.035(3) 0.005(2) 0.009(3) -0.008(3)
C58 0.036(3) 0.030(3) 0.032(3) -0.007(2) 0.004(2) -0.001(2)
C59 0.026(3) 0.026(3) 0.023(3) -0.004(2) 0.004(2) -0.007(2)
C60 0.031(3) 0.032(3) 0.028(3) 0.001(2) 0.005(2) 0.001(2)
C61 0.035(3) 0.033(3) 0.042(4) -0.004(3) 0.013(3) 0.004(2)
C62 0.039(3) 0.040(3) 0.029(3) -0.012(2) 0.010(3) -0.009(3)
C63 0.041(4) 0.051(3) 0.029(3) -0.013(3) 0.000(3) -0.003(3)
C64 0.032(3) 0.041(3) 0.031(3) -0.007(2) 0.005(2) 0.004(2)
C65 0.033(3) 0.029(3) 0.016(3) 0.000(2) -0.001(2) 0.007(2)
C66 0.040(3) 0.033(3) 0.030(3) -0.002(2) -0.001(2) 0.005(2)
C67 0.040(4) 0.047(3) 0.031(3) 0.002(3) 0.007(3) 0.023(3)
C68 0.030(3) 0.062(4) 0.024(3) 0.008(3) 0.006(2) 0.016(3)
C69 0.031(3) 0.052(4) 0.028(3) 0.003(3) -0.002(2) -0.005(3)
C70 0.029(3) 0.033(3) 0.027(3) -0.004(2) -0.003(2) 0.005(2)
B2JH 0.033(3) 0.025(3) 0.020(3) -0.003(2) 0.000(2) -0.004(2)
O2 0.067(4) 0.088(4) 0.080(4) -0.021(3) -0.009(3) 0.026(3)
C71 0.071(7) 0.123(8) 0.121(9) -0.019(7) -0.032(6) 0.033(6)
C72 0.079(8) 0.199(12) 0.104(8) 0.032(8) -0.020(6) -0.044(8)
C73 0.066(6) 0.102(7) 0.125(9) -0.044(6) 0.026(6) -0.003(5)
C74 0.134(10) 0.169(11) 0.075(7) -0.014(7) -0.012(7) -0.031(9)

loop_
_atom_type_symbol
_atom_type_description
_atom_type_scat_dispersion_real
_atom_type_scat_dispersion_imag
_atom_type_scat_source
C C 0.0033 0.0016 'International Tables Vol C Tables 4.2.6.8 and 6.1.1.4'
H H 0.0000 0.0000 'International Tables Vol C Tables 4.2.6.8 and 6.1.1.4'
B B 0.0013 0.0007 'International Tables Vol C Tables 4.2.6.8 and 6.1.1.4'
Fe Fe 0.3463 0.8444 'International Tables Vol C Tables 4.2.6.8 and 6.1.1.4'
N N 0.0061 0.0033 'International Tables Vol C Tables 4.2.6.8 and 6.1.1.4'
O O 0.0106 0.0060 'International Tables Vol C Tables 4.2.6.8 and 6.1.1.4'

loop_
_geom_angle_atom_site_label_1
_geom_angle_atom_site_label_2
_geom_angle_atom_site_label_3
_geom_angle
C1 Fe1 O1 94.95(17)
C1 Fe1 C2 162.89(18)
C2 Fe1 O1 102.08(16)
C43 O1 Fe1 125.3(3)
C46 O1 Fe1 122.0(3)
C46 O1 C43 110.5(4)
C1 N1 C3 113.1(4)
C1 N1 C5 123.1(4)
C5 N1 C3 120.2(4)
C1 N2 C4 113.7(4)
C1 N2 C14 124.4(4)
C14 N2 C4 121.9(4)
C2 N3 C23 112.8(4)
C2 N3 C25 126.4(4)
C25 N3 C23 119.9(4)
C2 N4 C24 113.5(4)
C2 N4 C34 124.2(4)
C34 N4 C24 119.5(4)
N1 C1 Fe1 125.5(3)
N2 C1 Fe1 127.9(3)
N2 C1 N1 106.6(4)
N3 C2 Fe1 127.0(3)
N4 C2 Fe1 125.8(3)
N4 C2 N3 106.5(4)
N1 C3 H3A 111.3
N1 C3 H3B 111.3
N1 C3 C4 102.3(4)
H3A C3 H3B 109.2
C4 C3 H3A 111.3
C4 C3 H3B 111.3
N2 C4 C3 102.4(4)
N2 C4 H4A 111.3
N2 C4 H4B 111.3
C3 C4 H4A 111.3
C3 C4 H4B 111.3
H4A C4 H4B 109.2
C6 C5 N1 119.4(4)
C6 C5 C10 121.1(4)
C10 C5 N1 119.4(4)
C5 C6 C13 121.7(5)
C7 C6 C5 117.9(5)
C7 C6 C13 120.4(5)
C6 C7 H7 118.9
C8 C7 C6 122.2(5)
C8 C7 H7 118.9
C7 C8 C12 121.1(5)
C9 C8 C7 117.9(5)
C9 C8 C12 121.0(5)
C8 C9 H9 118.7
C8 C9 C10 122.6(5)
C10 C9 H9 118.7
C5 C10 C11 122.4(4)
C9 C10 C5 118.1(4)
C9 C10 C11 119.5(5)
C10 C11 H11A 109.5
C10 C11 H11B 109.5
C10 C11 H11C 109.5
H11A C11 H11B 109.5
H11A C11 H11C 109.5
H11B C11 H11C 109.5
C8 C12 H12A 109.5
C8 C12 H12B 109.5
C8 C12 H12C 109.5
H12A C12 H12B 109.5
H12A C12 H12C 109.5
H12B C12 H12C 109.5
C6 C13 H13A 109.5
C6 C13 H13B 109.5
C6 C13 H13C 109.5
H13A C13 H13B 109.5
H13A C13 H13C 109.5
H13B C13 H13C 109.5
C15 C14 N2 118.0(5)
C19 C14 N2 120.3(4)
C19 C14 C15 121.6(4)
C14 C15 C22 121.2(5)
C16 C15 C14 117.5(5)
C16 C15 C22 121.2(5)
C15 C16 H16 118.8
C17 C16 C15 122.3(5)
C17 C16 H16 118.8
C16 C17 C18 118.0(5)
C16 C17 C21 120.2(5)
C18 C17 C21 121.8(5)
C17 C18 H18 118.9
C19 C18 C17 122.2(5)
C19 C18 H18 118.9
C14 C19 C18 118.2(5)
C14 C19 C20 121.0(4)
C18 C19 C20 120.8(5)
C19 C20 H20A 109.5
C19 C20 H20B 109.5
C19 C20 H20C 109.5
H20A C20 H20B 109.5
H20A C20 H20C 109.5
H20B C20 H20C 109.5
C17 C21 H21A 109.5
C17 C21 H21B 109.5
C17 C21 H21C 109.5
H21A C21 H21B 109.5
H21A C21 H21C 109.5
H21B C21 H21C 109.5
C15 C22 H22A 109.5
C15 C22 H22B 109.5
C15 C22 H22C 109.5
H22A C22 H22B 109.5
H22A C22 H22C 109.5
H22B C22 H22C 109.5
N3 C23 H23A 111.3
N3 C23 H23B 111.3
N3 C23 C24 102.1(4)
H23A C23 H23B 109.2
C24 C23 H23A 111.3
C24 C23 H23B 111.3
N4 C24 C23 101.6(4)
N4 C24 H24A 111.4
N4 C24 H24B 111.4
C23 C24 H24A 111.4
C23 C24 H24B 111.4
H24A C24 H24B 109.3
C26 C25 N3 119.0(4)
C30 C25 N3 120.5(4)
C30 C25 C26 120.5(5)
C25 C26 C33 122.3(5)
C27 C26 C25 118.5(5)
C27 C26 C33 119.3(5)
C26 C27 H27 118.8
C26 C27 C28 122.4(5)
C28 C27 H27 118.8
C27 C28 C29 117.9(5)
C27 C28 C32 121.5(5)
C29 C28 C32 120.6(5)
C28 C29 H29 119.1
C30 C29 C28 121.8(5)
C30 C29 H29 119.1
C25 C30 C31 120.6(5)
C29 C30 C25 118.8(4)
C29 C30 C31 120.5(5)
C30 C31 H31A 109.5
C30 C31 H31B 109.5
C30 C31 H31C 109.5
H31A C31 H31B 109.5
H31A C31 H31C 109.5
H31B C31 H31C 109.5
C28 C32 H32A 109.5
C28 C32 H32B 109.5
C28 C32 H32C 109.5
H32A C32 H32B 109.5
H32A C32 H32C 109.5
H32B C32 H32C 109.5
C26 C33 H33A 109.5
C26 C33 H33B 109.5
C26 C33 H33C 109.5
H33A C33 H33B 109.5
H33A C33 H33C 109.5
H33B C33 H33C 109.5
C35 C34 N4 118.7(4)
C35 C34 C39 121.8(4)
C39 C34 N4 119.4(4)
C34 C35 C42 121.6(5)
C36 C35 C34 117.2(5)
C36 C35 C42 121.1(5)
C35 C36 H36 118.5
C35 C36 C37 122.9(5)
C37 C36 H36 118.5
C36 C37 C38 118.4(5)
C36 C37 C41 121.2(5)
C38 C37 C41 120.4(5)
C37 C38 H38 119.2
C39 C38 C37 121.6(5)
C39 C38 H38 119.2
C34 C39 C40 121.2(5)
C38 C39 C34 118.0(5)
C38 C39 C40 120.8(5)
C39 C40 H40A 109.5
C39 C40 H40B 109.5
C39 C40 H40C 109.5
H40A C40 H40B 109.5
H40A C40 H40C 109.5
H40B C40 H40C 109.5
C37 C41 H41A 109.5
C37 C41 H41B 109.5
C37 C41 H41C 109.5
H41A C41 H41B 109.5
H41A C41 H41C 109.5
H41B C41 H41C 109.5
C35 C42 H42A 109.5
C35 C42 H42B 109.5
C35 C42 H42C 109.5
H42A C42 H42B 109.5
H42A C42 H42C 109.5
H42B C42 H42C 109.5
O1 C43 H43A 110.8
O1 C43 H43B 110.8
O1 C43 C44 105.0(4)
H43A C43 H43B 108.8
C44 C43 H43A 110.8
C44 C43 H43B 110.8
C43 C44 H44A 111.4
C43 C44 H44B 111.4
C43 C44 C45 101.9(5)
H44A C44 H44B 109.3
C45 C44 H44A 111.4
C45 C44 H44B 111.4
C44 C45 H45A 111.0
C44 C45 H45B 111.0
C44 C45 C46 103.9(5)
H45A C45 H45B 109.0
C46 C45 H45A 111.0
C46 C45 H45B 111.0
O1 C46 C45 106.0(4)
O1 C46 H46A 110.5
O1 C46 H46B 110.5
C45 C46 H46A 110.5
C45 C46 H46B 110.5
H46A C46 H46B 108.7
C48 C47 C52 114.9(4)
C48 C47 B2JH 124.2(4)
C52 C47 B2JH 120.8(4)
C47 C48 H48 118.5
C49 C48 C47 123.0(5)
C49 C48 H48 118.5
C48 C49 H49 119.9
C50 C49 C48 120.2(5)
C50 C49 H49 119.9
C49 C50 H50 120.5
C49 C50 C51 119.0(5)
C51 C50 H50 120.5
C50 C51 H51 120.0
C50 C51 C52 120.0(5)
C52 C51 H51 120.0
C47 C52 H52 118.5
C51 C52 C47 122.9(5)
C51 C52 H52 118.5
C54 C53 B2JH 120.7(4)
C58 C53 C54 114.5(4)
C58 C53 B2JH 124.7(4)
C53 C54 H54 118.4
C55 C54 C53 123.2(5)
C55 C54 H54 118.4
C54 C55 H55 120.0
C54 C55 C56 120.1(5)
C56 C55 H55 120.0
C55 C56 H56 120.6
C57 C56 C55 118.7(5)
C57 C56 H56 120.6
C56 C57 H57 119.9
C56 C57 C58 120.3(5)
C58 C57 H57 119.9
C53 C58 H58 118.4
C57 C58 C53 123.3(5)
C57 C58 H58 118.4
C60 C59 B2JH 122.6(4)
C64 C59 C60 114.7(4)
C64 C59 B2JH 122.5(4)
C59 C60 H60 118.8
C61 C60 C59 122.5(5)
C61 C60 H60 118.8
C60 C61 H61 119.8
C62 C61 C60 120.5(5)
C62 C61 H61 119.8
C61 C62 H62 120.4
C61 C62 C63 119.2(5)
C63 C62 H62 120.4
C62 C63 H63 120.4
C62 C63 C64 119.2(5)
C64 C63 H63 120.4
C59 C64 C63 124.0(5)
C59 C64 H64 118.0
C63 C64 H64 118.0
C66 C65 C70 115.2(5)
C66 C65 B2JH 124.9(5)
C70 C65 B2JH 119.9(4)
C65 C66 H66 118.8
C65 C66 C67 122.5(5)
C67 C66 H66 118.8
C66 C67 H67 119.7
C68 C67 C66 120.7(5)
C68 C67 H67 119.7
C67 C68 H68 120.9
C69 C68 C67 118.2(5)
C69 C68 H68 120.9
C68 C69 H69 119.6
C68 C69 C70 120.7(5)
C70 C69 H69 119.6
C65 C70 H70 118.7
C69 C70 C65 122.6(5)
C69 C70 H70 118.7
C53 B2JH C47 107.5(4)
C53 B2JH C59 109.0(4)
C59 B2JH C47 109.7(4)
C65 B2JH C47 110.3(4)
C65 B2JH C53 111.4(4)
C65 B2JH C59 109.0(4)
C71 O2 C73 111.5(8)
O2 C71 H71A 109.3
O2 C71 H71B 109.3
O2 C71 C72 111.7(9)
H71A C71 H71B 107.9
C72 C71 H71A 109.3
C72 C71 H71B 109.3
C71 C72 H72A 109.5
C71 C72 H72B 109.5
C71 C72 H72C 109.5
H72A C72 H72B 109.5
H72A C72 H72C 109.5
H72B C72 H72C 109.5
O2 C73 H73A 110.1
O2 C73 H73B 110.1
H73A C73 H73B 108.5
C74 C73 O2 107.8(8)
C74 C73 H73A 110.1
C74 C73 H73B 110.1
C73 C74 H74A 109.5
C73 C74 H74B 109.5
C73 C74 H74C 109.5
H74A C74 H74B 109.5
H74A C74 H74C 109.5
H74B C74 H74C 109.5

loop_
_geom_bond_atom_site_label_1
_geom_bond_atom_site_label_2
_geom_bond_distance
Fe1 O1 2.145(3)
Fe1 C1 1.972(5)
Fe1 C2 1.989(5)
O1 C43 1.433(6)
O1 C46 1.430(6)
N1 C1 1.357(6)
N1 C3 1.476(6)
N1 C5 1.432(6)
N2 C1 1.349(6)
N2 C4 1.474(6)
N2 C14 1.428(6)
N3 C2 1.354(6)
N3 C23 1.480(6)
N3 C25 1.419(6)
N4 C2 1.347(6)
N4 C24 1.480(6)
N4 C34 1.438(6)
C3 H3A 0.9900
C3 H3B 0.9900
C3 C4 1.515(7)
C4 H4A 0.9900
C4 H4B 0.9900
C5 C6 1.398(6)
C5 C10 1.396(7)
C6 C7 1.391(7)
C6 C13 1.492(7)
C7 H7 0.9500
C7 C8 1.381(7)
C8 C9 1.379(7)
C8 C12 1.508(7)
C9 H9 0.9500
C9 C10 1.380(7)
C10 C11 1.494(6)
C11 H11A 0.9800
C11 H11B 0.9800
C11 H11C 0.9800
C12 H12A 0.9800
C12 H12B 0.9800
C12 H12C 0.9800
C13 H13A 0.9800
C13 H13B 0.9800
C13 H13C 0.9800
C14 C15 1.398(7)
C14 C19 1.382(7)
C15 C16 1.392(7)
C15 C22 1.492(7)
C16 H16 0.9500
C16 C17 1.374(8)
C17 C18 1.383(8)
C17 C21 1.502(7)
C18 H18 0.9500
C18 C19 1.383(7)
C19 C20 1.504(7)
C20 H20A 0.9800
C20 H20B 0.9800
C20 H20C 0.9800
C21 H21A 0.9800
C21 H21B 0.9800
C21 H21C 0.9800
C22 H22A 0.9800
C22 H22B 0.9800
C22 H22C 0.9800
C23 H23A 0.9900
C23 H23B 0.9900
C23 C24 1.511(7)
C24 H24A 0.9900
C24 H24B 0.9900
C25 C26 1.396(7)
C25 C30 1.394(7)
C26 C27 1.381(7)
C26 C33 1.510(7)
C27 H27 0.9500
C27 C28 1.381(7)
C28 C29 1.385(7)
C28 C32 1.503(7)
C29 H29 0.9500
C29 C30 1.384(7)
C30 C31 1.500(7)
C31 H31A 0.9800
C31 H31B 0.9800
C31 H31C 0.9800
C32 H32A 0.9800
C32 H32B 0.9800
C32 H32C 0.9800
C33 H33A 0.9800
C33 H33B 0.9800
C33 H33C 0.9800
C34 C35 1.393(6)
C34 C39 1.403(7)
C35 C36 1.378(7)
C35 C42 1.497(7)
C36 H36 0.9500
C36 C37 1.378(7)
C37 C38 1.384(7)
C37 C41 1.509(7)
C38 H38 0.9500
C38 C39 1.380(7)
C39 C40 1.501(7)
C40 H40A 0.9800
C40 H40B 0.9800
C40 H40C 0.9800
C41 H41A 0.9800
C41 H41B 0.9800
C41 H41C 0.9800
C42 H42A 0.9800
C42 H42B 0.9800
C42 H42C 0.9800
C43 H43A 0.9900
C43 H43B 0.9900
C43 C44 1.514(8)
C44 H44A 0.9900
C44 H44B 0.9900
C44 C45 1.517(8)
C45 H45A 0.9900
C45 H45B 0.9900
C45 C46 1.521(7)
C46 H46A 0.9900
C46 H46B 0.9900
C47 C48 1.388(6)
C47 C52 1.400(7)
C47 B2JH 1.658(7)
C48 H48 0.9500
C48 C49 1.385(7)
C49 H49 0.9500
C49 C50 1.370(7)
C50 H50 0.9500
C50 C51 1.382(7)
C51 H51 0.9500
C51 C52 1.379(7)
C52 H52 0.9500
C53 C54 1.398(7)
C53 C58 1.390(7)
C53 B2JH 1.642(7)
C54 H54 0.9500
C54 C55 1.383(7)
C55 H55 0.9500
C55 C56 1.385(7)
C56 H56 0.9500
C56 C57 1.367(7)
C57 H57 0.9500
C57 C58 1.391(7)
C58 H58 0.9500
C59 C60 1.393(6)
C59 C64 1.382(7)
C59 B2JH 1.651(7)
C60 H60 0.9500
C60 C61 1.391(7)
C61 H61 0.9500
C61 C62 1.367(8)
C62 H62 0.9500
C62 C63 1.376(8)
C63 H63 0.9500
C63 C64 1.390(7)
C64 H64 0.9500
C65 C66 1.394(6)
C65 C70 1.397(7)
C65 B2JH 1.633(8)
C66 H66 0.9500
C66 C67 1.394(7)
C67 H67 0.9500
C67 C68 1.377(8)
C68 H68 0.9500
C68 C69 1.378(8)
C69 H69 0.9500
C69 C70 1.388(7)
C70 H70 0.9500
O2 C71 1.374(10)
O2 C73 1.476(10)
C71 H71A 0.9900
C71 H71B 0.9900
C71 C72 1.449(12)
C72 H72A 0.9800
C72 H72B 0.9800
C72 H72C 0.9800
C73 H73A 0.9900
C73 H73B 0.9900
C73 C74 1.458(13)
C74 H74A 0.9800
C74 H74B 0.9800
C74 H74C 0.9800

loop_
_geom_torsion_atom_site_label_1
_geom_torsion_atom_site_label_2
_geom_torsion_atom_site_label_3
_geom_torsion_atom_site_label_4
_geom_torsion
Fe1 O1 C43 C44 -174.0(4)
Fe1 O1 C46 C45 -165.0(3)
O1 C43 C44 C45 -34.3(6)
N1 C3 C4 N2 12.7(6)
N1 C5 C6 C7 177.8(4)
N1 C5 C6 C13 -1.6(7)
N1 C5 C10 C9 -179.2(4)
N1 C5 C10 C11 -0.8(7)
N2 C14 C15 C16 178.2(4)
N2 C14 C15 C22 -0.1(7)
N2 C14 C19 C18 -176.5(4)
N2 C14 C19 C20 4.0(7)
N3 C23 C24 N4 17.6(5)
N3 C25 C26 C27 177.4(4)
N3 C25 C26 C33 -2.5(7)
N3 C25 C30 C29 -178.5(4)
N3 C25 C30 C31 2.5(7)
N4 C34 C35 C36 175.9(4)
N4 C34 C35 C42 -2.6(7)
N4 C34 C39 C38 -175.7(4)
N4 C34 C39 C40 3.2(7)
C1 N1 C3 C4 -13.4(6)
C1 N1 C5 C6 119.5(5)
C1 N1 C5 C10 -63.8(6)
C1 N2 C4 C3 -9.6(6)
C1 N2 C14 C15 83.5(6)
C1 N2 C14 C19 -99.4(6)
C2 N3 C23 C24 -16.9(6)
C2 N3 C25 C26 113.2(5)
C2 N3 C25 C30 -69.2(6)
C2 N4 C24 C23 -15.1(6)
C2 N4 C34 C35 111.0(5)
C2 N4 C34 C39 -72.6(6)
C3 N1 C1 Fe1 -170.4(4)
C3 N1 C1 N2 7.8(6)
C3 N1 C5 C6 -83.5(6)
C3 N1 C5 C10 93.2(5)
C4 N2 C1 Fe1 179.8(4)
C4 N2 C1 N1 1.6(6)
C4 N2 C14 C15 -93.6(6)
C4 N2 C14 C19 83.5(6)
C5 N1 C1 Fe1 -11.9(7)
C5 N1 C1 N2 166.4(4)
C5 N1 C3 C4 -172.6(4)
C5 C6 C7 C8 -0.5(8)
C6 C5 C10 C9 -2.6(7)
C6 C5 C10 C11 175.9(4)
C6 C7 C8 C9 1.3(8)
C6 C7 C8 C12 -177.2(5)
C7 C8 C9 C10 -2.8(8)
C8 C9 C10 C5 3.5(7)
C8 C9 C10 C11 -175.0(5)
C10 C5 C6 C7 1.1(7)
C10 C5 C6 C13 -178.3(5)
C12 C8 C9 C10 175.6(5)
C13 C6 C7 C8 179.0(5)
C14 N2 C1 Fe1 2.5(7)
C14 N2 C1 N1 -175.7(4)
C14 N2 C4 C3 167.8(5)
C14 C15 C16 C17 -1.9(8)
C15 C14 C19 C18 0.6(7)
C15 C14 C19 C20 -179.0(5)
C15 C16 C17 C18 1.0(8)
C15 C16 C17 C21 -178.8(5)
C16 C17 C18 C19 0.8(8)
C17 C18 C19 C14 -1.5(7)
C17 C18 C19 C20 178.0(5)
C19 C14 C15 C16 1.1(7)
C19 C14 C15 C22 -177.2(5)
C21 C17 C18 C19 -179.4(5)
C22 C15 C16 C17 176.3(5)
C23 N3 C2 Fe1 -163.6(4)
C23 N3 C2 N4 8.0(5)
C23 N3 C25 C26 -78.6(6)
C23 N3 C25 C30 99.0(5)
C24 N4 C2 Fe1 176.8(4)
C24 N4 C2 N3 5.0(6)
C24 N4 C34 C35 -89.2(6)
C24 N4 C34 C39 87.2(6)
C25 N3 C2 Fe1 5.3(7)
C25 N3 C2 N4 176.9(4)
C25 N3 C23 C24 173.4(4)
C25 C26 C27 C28 0.7(8)
C26 C25 C30 C29 -1.0(7)
C26 C25 C30 C31 180.0(5)
C26 C27 C28 C29 -0.1(8)
C26 C27 C28 C32 -178.3(5)
C27 C28 C29 C30 -1.1(8)
C28 C29 C30 C25 1.7(7)
C28 C29 C30 C31 -179.3(5)
C30 C25 C26 C27 -0.2(7)
C30 C25 C26 C33 180.0(5)
C32 C28 C29 C30 177.1(5)
C33 C26 C27 C28 -179.4(5)
C34 N4 C2 Fe1 -22.4(7)
C34 N4 C2 N3 165.9(4)
C34 N4 C24 C23 -176.9(4)
C34 C35 C36 C37 -0.5(7)
C35 C34 C39 C38 0.6(7)
C35 C34 C39 C40 179.5(4)
C35 C36 C37 C38 1.2(8)
C35 C36 C37 C41 -177.9(5)
C36 C37 C38 C39 -0.9(7)
C37 C38 C39 C34 0.0(7)
C37 C38 C39 C40 -178.8(5)
C39 C34 C35 C36 -0.4(7)
C39 C34 C35 C42 -178.9(5)
C41 C37 C38 C39 178.2(5)
C42 C35 C36 C37 178.0(5)
C43 O1 C46 C45 -0.9(6)
C43 C44 C45 C46 33.3(6)
C44 C45 C46 O1 -20.9(6)
C46 O1 C43 C44 22.5(6)
C47 C48 C49 C50 0.3(8)
C48 C47 C52 C51 0.4(7)
C48 C47 B2JH C53 144.6(4)
C48 C47 B2JH C59 -97.0(5)
C48 C47 B2JH C65 23.0(6)
C48 C49 C50 C51 0.2(8)
C49 C50 C51 C52 -0.4(8)
C50 C51 C52 C47 0.1(8)
C52 C47 C48 C49 -0.5(7)
C52 C47 B2JH C53 -36.4(6)
C52 C47 B2JH C59 82.0(5)
C52 C47 B2JH C65 -158.0(4)
C53 C54 C55 C56 0.4(8)
C54 C53 C58 C57 -0.6(8)
C54 C53 B2JH C47 -52.4(6)
C54 C53 B2JH C59 -171.3(4)
C54 C53 B2JH C65 68.5(6)
C54 C55 C56 C57 -0.2(8)
C55 C56 C57 C58 -0.4(8)
C56 C57 C58 C53 0.8(9)
C58 C53 C54 C55 0.0(7)
C58 C53 B2JH C47 124.7(5)
C58 C53 B2JH C59 5.8(7)
C58 C53 B2JH C65 -114.4(5)
C59 C60 C61 C62 -0.1(8)
C60 C59 C64 C63 -0.1(7)
C60 C59 B2JH C47 -32.6(6)
C60 C59 B2JH C53 84.8(5)
C60 C59 B2JH C65 -153.4(4)
C60 C61 C62 C63 1.0(8)
C61 C62 C63 C64 -1.4(8)
C62 C63 C64 C59 1.0(8)
C64 C59 C60 C61 -0.3(7)
C64 C59 B2JH C47 151.3(5)
C64 C59 B2JH C53 -91.2(5)
C64 C59 B2JH C65 30.5(6)
C65 C66 C67 C68 1.1(8)
C66 C65 C70 C69 -2.4(7)
C66 C65 B2JH C47 105.0(5)
C66 C65 B2JH C53 -14.3(7)
C66 C65 B2JH C59 -134.5(5)
C66 C67 C68 C69 -1.6(8)
C67 C68 C69 C70 0.1(8)
C68 C69 C70 C65 2.0(8)
C70 C65 C66 C67 0.9(7)
C70 C65 B2JH C47 -73.7(5)
C70 C65 B2JH C53 167.0(4)
C70 C65 B2JH C59 46.7(6)
B2JH C47 C48 C49 178.4(4)
B2JH C47 C52 C51 -178.7(5)
B2JH C53 C54 C55 177.4(5)
B2JH C53 C58 C57 -177.9(5)
B2JH C59 C60 C61 -176.7(4)
B2JH C59 C64 C63 176.2(5)
B2JH C65 C66 C67 -177.9(5)
B2JH C65 C70 C69 176.4(5)
C71 O2 C73 C74 -175.3(8)
C73 O2 C71 C72 -177.3(8)
